data_7041134
loop_
_publ_author_name
'Zhang, Ru-Xia'
'Chang, Yi-Xin'
'Shen, Hai-Yun'
'Wang, Wen-Min'
'Zhou, Xiao-Pu'
'Wang, Ni-Ni'
'Cui, Jian-Zhong'
'Gao, Hong-Ling'

_publ_section_title
;
 Modulation of the relaxation dynamics of linear-shaped tetranuclear
 rare-earth clusters through utilizing different solvents.
;
_journal_issue 47
_journal_name_full 'Dalton transactions (Cambridge, England : 2003)'
_journal_page_first 19117
_journal_page_last 19126
_journal_paper_doi 10.1039/c6dt03500k
_journal_volume 45
_journal_year 2016
_chemical_formula_moiety 'C150 H120 Dy4 N8 O24, 3(C2 H3 N)'
_chemical_formula_sum 'C156 H129 Dy4 N11 O24'
_chemical_formula_weight 3191.69
_chemical_name_systematic
;
 ? 
;
_space_group_crystal_system monoclinic
_space_group_IT_number 14
_space_group_name_Hall '-P 2ybc'
_space_group_name_H-M_alt 'P 1 21/c 1'
_symmetry_space_group_name_Hall '-P 2ybc'
_symmetry_space_group_name_H-M 'P 1 21/c 1'
_atom_sites_solution_hydrogens mixed
_atom_sites_solution_primary direct
_audit_creation_date 2016-06-17
_audit_creation_method
;
Olex2 1.2
(compiled 2016.02.19 svn.r3266 for OlexSys, GUI svn.r5155)
;
_audit_update_record
;
2016-11-04 deposited with the CCDC.
2016-11-07 downloaded from the CCDC.
;
_cell_angle_alpha 90
_cell_angle_beta 95.768(3)
_cell_angle_gamma 90
_cell_formula_units_Z 2
_cell_length_a 15.720(2)
_cell_length_b 18.621(2)
_cell_length_c 24.284(3)
_cell_measurement_reflns_used 20209
_cell_measurement_temperature 113
_cell_measurement_theta_max 27.5
_cell_measurement_theta_min 3.0
_cell_volume 7072.5(15)
_computing_cell_refinement
;
CrystalClear-SM Expert 2.1 b42 (Rigaku, 2015)
;
_computing_data_collection
;
CrystalClear-SM Expert 2.1 b42 (Rigaku, 2015)
;
_computing_data_reduction
;
CrystalClear-SM Expert 2.1 b42 (Rigaku, 2015)
;
_computing_molecular_graphics 'Olex2 (Dolomanov et al., 2009)'
_computing_publication_material 'Olex2 (Dolomanov et al., 2009)'
_computing_structure_refinement 'ShelXL (Sheldrick, 2015)'
_computing_structure_solution 'ShelXS (Sheldrick, 2008)'
_diffrn_ambient_temperature 113
_diffrn_detector PILT
_diffrn_detector_area_resol_mean 5.8140
_diffrn_measured_fraction_theta_full 0.996
_diffrn_measured_fraction_theta_max 0.991
_diffrn_measurement_details
;
scan:
    Number of images: 360
               Slice: -105.0000 - 75.0000
         Image width: 0.5000
            Exp time: 4.0000
       Rotation axis: Omega
               Omega: 0.0000
                 Chi: 45.0000
                 Phi: 0.0000
                 XTD: 44.9263
              2theta: -15.0986
scan:
    Number of images: 300
               Slice: -105.0000 - 45.0000
         Image width: 0.5000
            Exp time: 4.0000
       Rotation axis: Omega
               Omega: 0.0000
                 Chi: 45.0000
                 Phi: 90.0000
                 XTD: 44.9263
              2theta: -15.0986
scan:
    Number of images: 200
               Slice: -105.0000 - -5.0000
         Image width: 0.5000
            Exp time: 4.0000
       Rotation axis: Omega
               Omega: 0.0000
                 Chi: 45.0000
                 Phi: 180.0000
                 XTD: 44.9263
              2theta: -15.0986
;
_diffrn_measurement_device
;
AFC10: Fixed Chi 2 circle
;
_diffrn_measurement_device_type 'Rigaku Pilatus 200K'
_diffrn_measurement_method '\w scans'
_diffrn_measurement_specimen_support Fiber
_diffrn_orient_matrix_type d*Trek
_diffrn_orient_matrix_UB_11 0.000282
_diffrn_orient_matrix_UB_12 0.055488
_diffrn_orient_matrix_UB_13 -0.031759
_diffrn_orient_matrix_UB_21 0.032116
_diffrn_orient_matrix_UB_22 0.021257
_diffrn_orient_matrix_UB_23 0.037425
_diffrn_orient_matrix_UB_31 0.033022
_diffrn_orient_matrix_UB_32 -0.008750
_diffrn_orient_matrix_UB_33 -0.023367
_diffrn_radiation_monochromator Confocal
_diffrn_radiation_type MoK\a
_diffrn_radiation_wavelength 0.71073
_diffrn_reflns_av_R_equivalents 0.0278
_diffrn_reflns_av_unetI/netI 0.0201
_diffrn_reflns_Laue_measured_fraction_full 0.996
_diffrn_reflns_Laue_measured_fraction_max 0.991
_diffrn_reflns_limit_h_max 20
_diffrn_reflns_limit_h_min -20
_diffrn_reflns_limit_k_max 24
_diffrn_reflns_limit_k_min -24
_diffrn_reflns_limit_l_max 25
_diffrn_reflns_limit_l_min -31
_diffrn_reflns_number 71076
_diffrn_reflns_point_group_measured_fraction_full 0.996
_diffrn_reflns_point_group_measured_fraction_max 0.991
_diffrn_reflns_theta_full 25.242
_diffrn_reflns_theta_max 27.570
_diffrn_reflns_theta_min 3.022
_diffrn_source 'Rotating Anode'
_diffrn_source_current 24.0
_diffrn_source_power 1.2
_diffrn_source_voltage 50.0
_exptl_absorpt_coefficient_mu 2.162
_exptl_absorpt_correction_T_max 1.000
_exptl_absorpt_correction_T_min 0.824
_exptl_absorpt_correction_type multi-scan
_exptl_absorpt_process_details 'REQAB (Rigaku, 1998)'
_exptl_crystal_colour Colorless
_exptl_crystal_density_diffrn 1.499
_exptl_crystal_density_method "'not measured'"
_exptl_crystal_description Prism
_exptl_crystal_F_000 3196
_exptl_crystal_preparation Fiber
_exptl_crystal_size_max 0.2
_exptl_crystal_size_mid 0.18
_exptl_crystal_size_min 0.12
_refine_diff_density_max 1.116
_refine_diff_density_min -0.715
_refine_diff_density_rms 0.081
_refine_ls_extinction_method none
_refine_ls_goodness_of_fit_ref 1.048
_refine_ls_hydrogen_treatment mixed
_refine_ls_matrix_type full
_refine_ls_number_parameters 951
_refine_ls_number_reflns 16232
_refine_ls_number_restraints 52
_refine_ls_restrained_S_all 1.053
_refine_ls_R_factor_all 0.0281
_refine_ls_R_factor_gt 0.0220
_refine_ls_shift/su_max 0.003
_refine_ls_shift/su_mean 0.000
_refine_ls_structure_factor_coef Fsqd
_refine_ls_weighting_details 'w=1/[\s^2^(Fo^2^)+(0.0343P)^2^+5.7538P] where P=(Fo^2^+2Fc^2^)/3'
_refine_ls_weighting_scheme calc
_refine_ls_wR_factor_gt 0.0622
_refine_ls_wR_factor_ref 0.0648
_reflns_Friedel_coverage 0.000
_reflns_number_gt 13856
_reflns_number_total 16232
_reflns_threshold_expression 'I > 2\s(I)'
_cod_data_source_file c6dt03500k2.cif
_cod_data_source_block 8
_cod_depositor_comments
;
The following automatic conversions were performed:

'_exptl_absorpt_correction_type' value 'Multi-scan' changed to
'multi-scan' according to
/usr/data/users/saulius/crontab/automatic-downloads/rss-feeds/RSC/lib/dictionaries/cif_core.dic
dictionary named 'cif_core.dic' version 2.4.2 from 2011-04-26.

Automatic conversion script
Id: cif_fix_values 4268 2015-11-12 08:31:59Z antanas 

 Adding full bibliography for 7041127--7041135.cif.
;
_cod_original_cell_volume 7072.8(15)
_cod_database_code 7041134
_shelx_space_group_comment
;
The symmetry employed for this shelxl refinement is uniquely defined
by the following loop, which should always be used as a source of
symmetry information in preference to the above space-group names.
They are only intended as comments.
;
_shelx_estimated_absorpt_t_max 0.781
_shelx_estimated_absorpt_t_min 0.672
_olex2_refinement_description
;
1. Fixed Uiso
 At 1.2 times of:
  All C(H) groups, All C(H,H) groups
 At 1.5 times of:
  All C(H,H,H) groups, All O(H) groups, All O(H,H) groups
2. Restrained distances
 C74-C75 = C74'-C75'
 1.54 with sigma of 0.01
 O12-C74 = O12-C74'
 1.42 with sigma of 0.01
 O12-H12
 0.87 with sigma of 0.01
 O12-H12A
 0.87 with sigma of 0.01
 C74-H12
 1.925183 with sigma of 0.02
 Dy1-H12
 3.053834 with sigma of 0.02
 C74'-H12A
 1.896097 with sigma of 0.02
 Dy1-H12A
 2.9129 with sigma of 0.02
3. Uiso/Uaniso restraints and constraints
Uanis(N5) \\sim Ueq, Uanis(C76) \\sim Ueq, Uanis(C77) \\sim Ueq: with sigma of
0.005 and sigma for terminal atoms of 0.02
Uanis(C74) \\sim Ueq, Uanis(C75) \\sim Ueq, Uanis(C74') \\sim Ueq, Uanis(C75')
\\sim Ueq: with sigma of 0.01 and sigma for terminal atoms of 0.02
4. Others
 Sof(H12A)=Sof(C74')=Sof(H74C)=Sof(H74D)=Sof(C75')=Sof(H75D)=Sof(H75E)=
 Sof(H75F)=1-FVAR(1)
 Sof(H12)=Sof(C74)=Sof(H74A)=Sof(H74B)=Sof(C75)=Sof(H75A)=Sof(H75B)=Sof(H75C)=
 FVAR(1)
 Sof(C44A)=Sof(H44A)=Sof(C45A)=Sof(H45A)=Sof(C46A)=Sof(H46A)=Sof(C47A)=
 Sof(H47A)=Sof(C48A)=Sof(H48A)=Sof(C49A)=1-FVAR(2)
 Sof(C44)=Sof(H44)=Sof(C45)=Sof(H45)=Sof(C46)=Sof(H46)=Sof(C47)=Sof(H47)=
 Sof(C48)=Sof(H48)=Sof(C49)=FVAR(2)
 Fixed Sof: N5(0.5) C76(0.5) C77(0.5) H77A(0.5) H77B(0.5) H77C(0.5)
5.a Secondary CH2 refined with riding coordinates:
 C74(H74A,H74B), C74'(H74C,H74D)
5.b Me refined with riding coordinates:
 C13(H13A,H13B,H13C), C75(H75A,H75B,H75C), C75'(H75D,H75E,H75F)
5.c Aromatic/amide H refined with riding coordinates:
 C3(H3A), C4(H4), C5(H5), C7(H7), C8(H8), C10(H10), C14(H14), C15(H15),
 C16(H16), C17(H17), C18(H18), C21(H21), C24(H24), C25(H25), C26(H26), C27(H27),
  C28(H28), C29(H29), C30(H30), C31(H31), C32(H32), C33(H33), C36(H36),
 C39(H39), C40(H40), C41(H41), C42(H42), C43(H43), C44(H44), C45(H45), C46(H46),
  C47(H47), C48(H48), C51(H51), C54(H54), C55(H55), C56(H56), C57(H57),
 C58(H58), C59(H59), C60(H60), C61(H61), C62(H62), C63(H63), C66(H66), C69(H69),
  C70(H70), C71(H71), C72(H72), C73(H73), C44A(H44A), C45A(H45A), C46A(H46A),
 C47A(H47A), C48A(H48A)
5.d Fitted hexagon refined as free rotating group:
 C44(C45,C46,C47,C48,C49), C44A(C45A,C46A,C47A,C48A,C49A)
5.e Idealised Me refined as rotating group:
 C77(H77A,H77B,H77C), C79(H79A,H79B,H79C)
5.f Idealised tetrahedral OH refined as rotating group:
 O3(H3)
;
_shelx_shelxl_version_number 2014/8
_olex2_submission_special_instructions 'No special instructions were received'

loop_
_space_group_symop_operation_xyz
'x, y, z'
'-x, y+1/2, -z+1/2'
'-x, -y, -z'
'x, -y-1/2, z-1/2'

loop_
_atom_site_label
_atom_site_type_symbol
_atom_site_fract_x
_atom_site_fract_y
_atom_site_fract_z
_atom_site_U_iso_or_equiv
_atom_site_adp_type
_atom_site_occupancy
_atom_site_site_symmetry_order
_atom_site_calc_flag
_atom_site_refinement_flags_posn
_atom_site_refinement_flags_adp
_atom_site_refinement_flags_occupancy
_atom_site_disorder_assembly
_atom_site_disorder_group
Dy1 Dy 0.05876(2) 0.46965(2) 0.06892(2) 0.01315(3) Uani 1 1 d D . . . .
Dy2 Dy 0.22941(2) 0.52886(2) 0.29744(2) 0.01421(3) Uani 1 1 d . . . . .
O1 O 0.07251(10) 0.47485(8) -0.02677(6) 0.0165(3) Uani 1 1 d . . . . .
O2 O 0.01105(10) 0.48077(9) 0.15536(6) 0.0198(3) Uani 1 1 d . . . . .
O3 O 0.02768(11) 0.52272(10) 0.34268(7) 0.0259(4) Uani 1 1 d . . . . .
H3 H 0.0642 0.5355 0.3684 0.039 Uiso 1 1 calc GR . . . .
O4 O 0.12258(10) 0.36168(8) 0.09663(6) 0.0203(3) Uani 1 1 d . . . . .
O5 O -0.04393(10) 0.38026(8) 0.05174(6) 0.0194(3) Uani 1 1 d . . . . .
O6 O 0.16325(10) 0.63720(8) 0.27722(6) 0.0192(3) Uani 1 1 d . . . . .
O7 O 0.31682(10) 0.59626(9) 0.24579(7) 0.0214(3) Uani 1 1 d . . . . .
O8 O 0.34798(10) 0.55177(10) 0.35786(7) 0.0250(4) Uani 1 1 d . . . . .
O9 O 0.18185(10) 0.56011(9) 0.38303(6) 0.0205(3) Uani 1 1 d . . . . .
O10 O 0.32070(10) 0.44872(9) 0.26215(6) 0.0207(3) Uani 1 1 d . . . . .
O11 O 0.22199(10) 0.42099(8) 0.34464(6) 0.0197(3) Uani 1 1 d . . . . .
O12 O 0.08375(10) 0.59739(8) 0.06102(6) 0.0209(3) Uani 1 1 d D . . . .
H12 H 0.084(2) 0.6170(10) 0.0278(6) 0.031 Uiso 0.750(8) 1 d DR . P A 1
H12A H 0.069(5) 0.6127(10) 0.0271(7) 0.031 Uiso 0.250(8) 1 d DR . P A 2
N1 N 0.20814(12) 0.48552(9) 0.04843(7) 0.0151(3) Uani 1 1 d . . . . .
N2 N 0.16918(12) 0.49492(10) 0.15048(7) 0.0148(3) Uani 1 1 d . . . . .
N3 N 0.14404(11) 0.49879(10) 0.20359(7) 0.0158(3) Uani 1 1 d . . . . .
N4 N 0.06742(12) 0.51105(10) 0.29508(7) 0.0171(4) Uani 1 1 d . . . . .
C1 C 0.22369(14) 0.48663(12) -0.00529(9) 0.0176(4) Uani 1 1 d . . . . .
C2 C 0.15063(14) 0.47953(12) -0.04509(9) 0.0197(4) Uani 1 1 d . . . . .
C3 C 0.16544(16) 0.47940(16) -0.10012(10) 0.0313(6) Uani 1 1 d . . . . .
H3A H 0.1189 0.4726 -0.1278 0.038 Uiso 1 1 calc R . . . .
C4 C 0.24924(18) 0.4893(2) -0.11619(11) 0.0404(7) Uani 1 1 d . . . . .
H4 H 0.2570 0.4894 -0.1545 0.049 Uiso 1 1 calc R . . . .
C5 C 0.31858(16) 0.49861(18) -0.07860(10) 0.0341(6) Uani 1 1 d . . . . .
H5 H 0.3737 0.5058 -0.0905 0.041 Uiso 1 1 calc R . . . .
C6 C 0.30729(14) 0.49747(14) -0.02169(9) 0.0219(5) Uani 1 1 d . . . . .
C7 C 0.37359(15) 0.50975(14) 0.02062(10) 0.0244(5) Uani 1 1 d . . . . .
H7 H 0.4301 0.5181 0.0116 0.029 Uiso 1 1 calc R . . . .
C8 C 0.35671(14) 0.50973(13) 0.07488(10) 0.0216(5) Uani 1 1 d . . . . .
H8 H 0.4012 0.5182 0.1036 0.026 Uiso 1 1 calc R . . . .
C9 C 0.27238(14) 0.49701(12) 0.08744(9) 0.0169(4) Uani 1 1 d . . . . .
C10 C 0.24947(14) 0.49865(12) 0.14457(9) 0.0169(4) Uani 1 1 d . . . . .
H10 H 0.2915 0.5023 0.1754 0.020 Uiso 1 1 calc R . . . .
C11 C 0.05937(14) 0.49169(12) 0.19965(8) 0.0163(4) Uani 1 1 d . . . . .
C12 C 0.01651(14) 0.50012(13) 0.25145(9) 0.0180(4) Uani 1 1 d . . . . .
C13 C -0.07895(15) 0.49932(17) 0.24813(10) 0.0295(6) Uani 1 1 d . . . . .
H13A H -0.1024 0.4897 0.2099 0.044 Uiso 1 1 calc R . . . .
H13B H -0.0976 0.4617 0.2724 0.044 Uiso 1 1 calc R . . . .
H13C H -0.0995 0.5460 0.2599 0.044 Uiso 1 1 calc R . . . .
C14 C 0.22414(15) 0.28073(14) 0.17820(10) 0.0261(5) Uani 1 1 d . . . . .
H14 H 0.2328 0.3312 0.1805 0.031 Uiso 1 1 calc R . . . .
C15 C 0.28034(16) 0.23481(15) 0.20854(12) 0.0328(6) Uani 1 1 d . . . . .
H15 H 0.3268 0.2539 0.2321 0.039 Uiso 1 1 calc R . . . .
C16 C 0.26894(16) 0.16155(15) 0.20454(12) 0.0336(6) Uani 1 1 d . . . . .
H16 H 0.3076 0.1303 0.2254 0.040 Uiso 1 1 calc R . . . .
C17 C 0.20127(17) 0.13331(14) 0.17018(12) 0.0311(6) Uani 1 1 d . . . . .
H17 H 0.1943 0.0828 0.1669 0.037 Uiso 1 1 calc R . . . .
C18 C 0.14369(16) 0.17891(13) 0.14058(11) 0.0261(5) Uani 1 1 d . . . . .
H18 H 0.0966 0.1595 0.1177 0.031 Uiso 1 1 calc R . . . .
C19 C 0.15473(14) 0.25300(12) 0.14427(10) 0.0212(5) Uani 1 1 d . . . . .
C20 C 0.09241(14) 0.30388(12) 0.11441(9) 0.0198(4) Uani 1 1 d . . . . .
C21 C 0.00522(15) 0.28527(13) 0.11021(10) 0.0230(5) Uani 1 1 d . . . . .
H21 H -0.0107 0.2434 0.1291 0.028 Uiso 1 1 calc R . . . .
C22 C -0.05909(14) 0.32430(12) 0.08016(9) 0.0188(4) Uani 1 1 d . . . . .
C23 C -0.15039(14) 0.30139(12) 0.07962(10) 0.0206(4) Uani 1 1 d . . . . .
C24 C -0.17709(15) 0.25193(14) 0.11773(11) 0.0270(5) Uani 1 1 d . . . . .
H24 H -0.1360 0.2306 0.1441 0.032 Uiso 1 1 calc R . . . .
C25 C -0.26267(16) 0.23366(14) 0.11748(12) 0.0327(6) Uani 1 1 d . . . . .
H25 H -0.2797 0.2000 0.1436 0.039 Uiso 1 1 calc R . . . .
C26 C -0.32328(16) 0.26416(14) 0.07943(12) 0.0320(6) Uani 1 1 d . . . . .
H26 H -0.3818 0.2514 0.0792 0.038 Uiso 1 1 calc R . . . .
C27 C -0.29792(17) 0.31336(15) 0.04172(12) 0.0339(6) Uani 1 1 d . . . . .
H27 H -0.3393 0.3348 0.0156 0.041 Uiso 1 1 calc R . . . .
C28 C -0.21218(16) 0.33165(14) 0.04177(11) 0.0289(5) Uani 1 1 d . . . . .
H28 H -0.1956 0.3654 0.0155 0.035 Uiso 1 1 calc R . . . .
C29 C 0.01133(16) 0.70395(14) 0.24322(10) 0.0276(5) Uani 1 1 d . . . . .
H29 H 0.0095 0.6582 0.2604 0.033 Uiso 1 1 calc R . . . .
C30 C -0.06355(18) 0.74264(17) 0.23117(12) 0.0380(7) Uani 1 1 d . . . . .
H30 H -0.1167 0.7229 0.2391 0.046 Uiso 1 1 calc R . . . .
C31 C -0.0607(2) 0.81003(17) 0.20754(12) 0.0427(8) Uani 1 1 d . . . . .
H31 H -0.1119 0.8369 0.1996 0.051 Uiso 1 1 calc R . . . .
C32 C 0.0162(2) 0.83823(16) 0.19549(11) 0.0416(7) Uani 1 1 d . . . . .
H32 H 0.0177 0.8847 0.1795 0.050 Uiso 1 1 calc R . . . .
C33 C 0.09145(19) 0.79985(14) 0.20637(11) 0.0313(6) Uani 1 1 d . . . . .
H33 H 0.1441 0.8197 0.1976 0.038 Uiso 1 1 calc R . . . .
C34 C 0.08925(15) 0.73167(12) 0.23037(9) 0.0220(5) Uani 1 1 d . . . . .
C35 C 0.16664(15) 0.68525(12) 0.24041(9) 0.0197(4) Uani 1 1 d . . . . .
C36 C 0.23591(15) 0.69435(13) 0.20857(10) 0.0245(5) Uani 1 1 d . . . . .
H36 H 0.2340 0.7328 0.1828 0.029 Uiso 1 1 calc R . . . .
C37 C 0.30720(14) 0.64932(12) 0.21320(9) 0.0211(5) Uani 1 1 d . . . . .
C38 C 0.37883(15) 0.66098(13) 0.17731(10) 0.0247(5) Uani 1 1 d . . . . .
C39 C 0.45942(16) 0.63332(14) 0.19523(11) 0.0288(5) Uani 1 1 d . . . . .
H39 H 0.4685 0.6103 0.2302 0.035 Uiso 1 1 calc R . . . .
C40 C 0.52659(17) 0.63925(16) 0.16218(12) 0.0364(6) Uani 1 1 d . . . . .
H40 H 0.5814 0.6208 0.1749 0.044 Uiso 1 1 calc R . . . .
C41 C 0.51360(18) 0.67188(18) 0.11103(12) 0.0421(7) Uani 1 1 d . . . . .
H41 H 0.5590 0.6749 0.0881 0.050 Uiso 1 1 calc R . . . .
C42 C 0.4347(2) 0.69999(18) 0.09332(13) 0.0434(7) Uani 1 1 d . . . . .
H42 H 0.4261 0.7233 0.0584 0.052 Uiso 1 1 calc R . . . .
C43 C 0.36714(18) 0.69457(16) 0.12621(11) 0.0345(6) Uani 1 1 d . . . . .
H43 H 0.3128 0.7140 0.1135 0.041 Uiso 1 1 calc R . . . .
C44 C 0.5183(3) 0.5617(3) 0.38934(18) 0.0337(15) Uani 0.549(11) 1 d . . P B 1
H44 H 0.4996 0.5388 0.3553 0.040 Uiso 0.549(11) 1 calc R . P B 1
C45 C 0.6047(3) 0.5758(4) 0.4029(2) 0.0438(18) Uani 0.549(11) 1 d G . P B 1
H45 H 0.6450 0.5626 0.3781 0.053 Uiso 0.549(11) 1 calc R . P B 1
C46 C 0.6320(2) 0.6094(3) 0.4527(2) 0.051(3) Uani 0.549(11) 1 d G . P B 1
H46 H 0.6910 0.6190 0.4619 0.062 Uiso 0.549(11) 1 calc R . P B 1
C47 C 0.5729(3) 0.6288(4) 0.4889(2) 0.059(2) Uani 0.549(11) 1 d G . P B 1
H47 H 0.5916 0.6517 0.5229 0.070 Uiso 0.549(11) 1 calc R . P B 1
C48 C 0.4865(3) 0.6147(5) 0.4754(2) 0.047(2) Uani 0.549(11) 1 d G . P B 1
H48 H 0.4462 0.6279 0.5001 0.056 Uiso 0.549(11) 1 calc R . P B 1
C49 C 0.4592(2) 0.5811(3) 0.42558(19) 0.032(3) Uani 0.549(11) 1 d G . P B 1
C50 C 0.36576(15) 0.56199(14) 0.40907(10) 0.0262(5) Uani 1 1 d . . . . .
C51 C 0.30490(16) 0.56205(17) 0.44760(10) 0.0328(6) Uani 1 1 d . . . . .
H51 H 0.3248 0.5622 0.4859 0.039 Uiso 1 1 calc R . . . .
C52 C 0.21673(15) 0.56187(14) 0.43283(9) 0.0237(5) Uani 1 1 d . . . . .
C53 C 0.15656(16) 0.56693(15) 0.47656(10) 0.0281(5) Uani 1 1 d . . . . .
C54 C 0.1717(2) 0.53122(19) 0.52752(12) 0.0469(8) Uani 1 1 d . . . . .
H54 H 0.2228 0.5044 0.5358 0.056 Uiso 1 1 calc R . . . .
C55 C 0.1116(2) 0.5351(2) 0.56610(13) 0.0579(10) Uani 1 1 d . . . . .
H55 H 0.1215 0.5107 0.6005 0.069 Uiso 1 1 calc R . . . .
C56 C 0.0373(2) 0.5747(2) 0.55390(13) 0.0537(9) Uani 1 1 d . . . . .
H56 H -0.0034 0.5780 0.5802 0.064 Uiso 1 1 calc R . . . .
C57 C 0.0230(2) 0.6087(2) 0.50468(13) 0.0518(9) Uani 1 1 d . . . . .
H57 H -0.0282 0.6354 0.4966 0.062 Uiso 1 1 calc R . . . .
C58 C 0.08188(19) 0.60525(17) 0.46555(12) 0.0398(7) Uani 1 1 d . . . . .
H58 H 0.0705 0.6294 0.4312 0.048 Uiso 1 1 calc R . . . .
C59 C 0.47560(17) 0.43844(15) 0.22207(11) 0.0298(6) Uani 1 1 d . . . . .
H59 H 0.4455 0.4827 0.2189 0.036 Uiso 1 1 calc R . . . .
C60 C 0.54783(19) 0.42903(17) 0.19411(12) 0.0400(7) Uani 1 1 d . . . . .
H60 H 0.5673 0.4671 0.1725 0.048 Uiso 1 1 calc R . . . .
C61 C 0.59126(19) 0.36450(18) 0.19767(13) 0.0428(7) Uani 1 1 d . . . . .
H61 H 0.6401 0.3578 0.1781 0.051 Uiso 1 1 calc R . . . .
C62 C 0.56340(18) 0.30976(17) 0.22983(12) 0.0392(7) Uani 1 1 d . . . . .
H62 H 0.5932 0.2653 0.2322 0.047 Uiso 1 1 calc R . . . .
C63 C 0.49203(16) 0.31911(14) 0.25881(11) 0.0289(5) Uani 1 1 d . . . . .
H63 H 0.4742 0.2814 0.2813 0.035 Uiso 1 1 calc R . . . .
C64 C 0.44681(15) 0.38348(13) 0.25487(9) 0.0225(5) Uani 1 1 d . . . . .
C65 C 0.36766(14) 0.39796(12) 0.28318(9) 0.0186(4) Uani 1 1 d . . . . .
C66 C 0.34832(14) 0.35793(13) 0.32882(10) 0.0218(5) Uani 1 1 d . . . . .
H66 H 0.3873 0.3218 0.3429 0.026 Uiso 1 1 calc R . . . .
C67 C 0.27324(14) 0.36882(12) 0.35493(9) 0.0189(4) Uani 1 1 d . . . . .
C68 C 0.25047(14) 0.31646(13) 0.39809(10) 0.0223(5) Uani 1 1 d . . . . .
C69 C 0.20285(17) 0.33936(15) 0.43968(11) 0.0313(6) Uani 1 1 d . . . . .
H69 H 0.1833 0.3876 0.4402 0.038 Uiso 1 1 calc R . . . .
C70 C 0.18358(19) 0.29149(19) 0.48082(13) 0.0429(7) Uani 1 1 d . . . . .
H70 H 0.1524 0.3079 0.5099 0.052 Uiso 1 1 calc R . . . .
C71 C 0.20901(19) 0.22123(18) 0.47982(14) 0.0470(8) Uani 1 1 d . . . . .
H71 H 0.1954 0.1891 0.5080 0.056 Uiso 1 1 calc R . . . .
C72 C 0.2545(2) 0.19721(18) 0.43778(15) 0.0507(9) Uani 1 1 d . . . . .
H72 H 0.2716 0.1483 0.4367 0.061 Uiso 1 1 calc R . . . .
C73 C 0.27536(18) 0.24468(15) 0.39689(13) 0.0373(7) Uani 1 1 d . . . . .
H73 H 0.3068 0.2280 0.3680 0.045 Uiso 1 1 calc R . . . .
C74 C 0.0393(3) 0.6489(2) 0.0926(2) 0.0308(11) Uani 0.750(8) 1 d D U P A 1
H74A H 0.0619 0.6463 0.1320 0.037 Uiso 0.750(8) 1 calc R . P A 1
H74B H -0.0223 0.6367 0.0898 0.037 Uiso 0.750(8) 1 calc R . P A 1
C75 C 0.0501(4) 0.7243(2) 0.07147(18) 0.0539(16) Uani 0.750(8) 1 d D U P A 1
H75A H 0.0195 0.7580 0.0934 0.081 Uiso 0.750(8) 1 calc R . P A 1
H75B H 0.1110 0.7367 0.0748 0.081 Uiso 0.750(8) 1 calc R . P A 1
H75C H 0.0268 0.7271 0.0326 0.081 Uiso 0.750(8) 1 calc R . P A 1
C74' C 0.0742(7) 0.6576(7) 0.0959(6) 0.032(3) Uani 0.250(8) 1 d D U P A 2
H74C H 0.1189 0.6938 0.0907 0.038 Uiso 0.250(8) 1 calc R . P A 2
H74D H 0.0804 0.6424 0.1352 0.038 Uiso 0.250(8) 1 calc R . P A 2
C75' C -0.0142(7) 0.6903(7) 0.0811(6) 0.046(4) Uani 0.250(8) 1 d D U P A 2
H75D H -0.0215 0.7319 0.1049 0.069 Uiso 0.250(8) 1 calc R . P A 2
H75E H -0.0198 0.7055 0.0423 0.069 Uiso 0.250(8) 1 calc R . P A 2
H75F H -0.0581 0.6543 0.0866 0.069 Uiso 0.250(8) 1 calc R . P A 2
N5 N 0.7224(4) 0.4575(4) 0.3104(3) 0.066(2) Uani 0.5 1 d . U P . .
C76 C 0.6865(5) 0.4300(4) 0.3365(3) 0.0527(17) Uani 0.5 1 d . U P . .
C77 C 0.6351(8) 0.3962(5) 0.3716(3) 0.106(4) Uani 0.5 1 d . U P . .
H77A H 0.6696 0.3827 0.4059 0.160 Uiso 0.5 1 calc GR . P . .
H77B H 0.6099 0.3530 0.3536 0.160 Uiso 0.5 1 calc GR . P . .
H77C H 0.5894 0.4289 0.3802 0.160 Uiso 0.5 1 calc GR . P . .
N6 N 0.48645(18) 0.35558(18) 0.02721(12) 0.0562(8) Uani 1 1 d . . . . .
C78 C 0.4438(2) 0.33481(18) 0.05833(13) 0.0432(7) Uani 1 1 d . . . . .
C79 C 0.3879(3) 0.3103(2) 0.09879(16) 0.0672(11) Uani 1 1 d . . . . .
H79A H 0.4113 0.3255 0.1359 0.101 Uiso 1 1 calc GR . . . .
H79B H 0.3839 0.2578 0.0975 0.101 Uiso 1 1 calc GR . . . .
H79C H 0.3308 0.3310 0.0902 0.101 Uiso 1 1 calc GR . . . .
C44A C 0.5088(4) 0.5961(5) 0.3892(2) 0.041(2) Uani 0.451(11) 1 d . . P B 2
H44A H 0.4860 0.5993 0.3515 0.050 Uiso 0.451(11) 1 calc R . P B 2
C45A C 0.5937(4) 0.6140(6) 0.4044(3) 0.057(3) Uani 0.451(11) 1 d G . P B 2
H45A H 0.6290 0.6295 0.3772 0.068 Uiso 0.451(11) 1 calc R . P B 2
C46A C 0.6270(3) 0.6092(4) 0.4595(3) 0.058(5) Uani 0.451(11) 1 d G . P B 2
H46A H 0.6851 0.6215 0.4699 0.069 Uiso 0.451(11) 1 calc R . P B 2
C47A C 0.5755(3) 0.5865(5) 0.4994(2) 0.047(2) Uani 0.451(11) 1 d G . P B 2
H47A H 0.5982 0.5833 0.5371 0.056 Uiso 0.451(11) 1 calc R . P B 2
C48A C 0.4905(3) 0.5686(5) 0.48418(19) 0.0346(19) Uani 0.451(11) 1 d G . P B 2
H48A H 0.4553 0.5531 0.5114 0.041 Uiso 0.451(11) 1 calc R . P B 2
C49A C 0.4572(3) 0.5734(3) 0.4291(2) 0.024(3) Uani 0.451(11) 1 d G . P B 2

loop_
_atom_site_aniso_label
_atom_site_aniso_U_11
_atom_site_aniso_U_22
_atom_site_aniso_U_33
_atom_site_aniso_U_23
_atom_site_aniso_U_13
_atom_site_aniso_U_12
Dy1 0.01426(5) 0.01667(5) 0.00874(5) 0.00035(3) 0.00225(4) -0.00021(3)
Dy2 0.01434(5) 0.01742(5) 0.01098(5) -0.00045(3) 0.00172(4) 0.00133(4)
O1 0.0172(7) 0.0231(8) 0.0097(7) 0.0011(6) 0.0039(6) 0.0021(6)
O2 0.0164(7) 0.0323(9) 0.0109(7) -0.0009(6) 0.0022(6) -0.0012(6)
O3 0.0212(8) 0.0469(11) 0.0105(8) -0.0052(7) 0.0056(6) -0.0012(7)
O4 0.0208(8) 0.0186(8) 0.0216(8) 0.0026(6) 0.0032(6) -0.0006(6)
O5 0.0226(8) 0.0195(8) 0.0156(8) 0.0028(6) -0.0010(6) -0.0029(6)
O6 0.0218(8) 0.0178(8) 0.0185(8) 0.0009(6) 0.0041(6) 0.0016(6)
O7 0.0192(7) 0.0221(8) 0.0236(8) 0.0017(6) 0.0056(6) -0.0009(6)
O8 0.0177(8) 0.0377(10) 0.0191(8) -0.0050(7) 0.0003(6) -0.0005(7)
O9 0.0194(8) 0.0282(8) 0.0137(7) -0.0037(6) 0.0015(6) 0.0023(7)
O10 0.0244(8) 0.0226(8) 0.0156(8) 0.0022(6) 0.0048(6) 0.0066(7)
O11 0.0191(7) 0.0216(8) 0.0186(8) 0.0027(6) 0.0034(6) 0.0022(6)
O12 0.0270(8) 0.0177(8) 0.0173(8) -0.0005(6) -0.0005(6) 0.0021(6)
N1 0.0174(9) 0.0155(8) 0.0129(9) 0.0011(7) 0.0037(7) 0.0014(7)
N2 0.0196(9) 0.0158(8) 0.0094(8) -0.0004(7) 0.0037(7) -0.0007(7)
N3 0.0171(9) 0.0212(9) 0.0096(8) -0.0009(7) 0.0035(7) 0.0005(7)
N4 0.0190(9) 0.0218(9) 0.0112(8) 0.0001(7) 0.0051(7) 0.0000(7)
C1 0.0193(10) 0.0200(10) 0.0143(10) 0.0013(8) 0.0050(8) 0.0029(8)
C2 0.0173(10) 0.0265(12) 0.0159(11) 0.0017(9) 0.0048(8) 0.0057(9)
C3 0.0213(12) 0.0597(18) 0.0132(11) 0.0001(11) 0.0036(9) 0.0104(11)
C4 0.0271(13) 0.083(2) 0.0132(12) 0.0061(13) 0.0103(10) 0.0091(14)
C5 0.0206(12) 0.0635(19) 0.0198(13) 0.0058(12) 0.0098(10) 0.0065(12)
C6 0.0185(11) 0.0311(12) 0.0171(11) 0.0037(9) 0.0064(9) 0.0050(9)
C7 0.0163(10) 0.0342(13) 0.0238(12) 0.0032(10) 0.0082(9) 0.0013(9)
C8 0.0164(10) 0.0289(12) 0.0198(11) -0.0004(9) 0.0032(9) -0.0008(9)
C9 0.0181(10) 0.0176(10) 0.0155(10) 0.0015(8) 0.0047(8) 0.0016(8)
C10 0.0173(10) 0.0194(10) 0.0142(10) -0.0007(8) 0.0027(8) -0.0012(8)
C11 0.0192(10) 0.0195(10) 0.0100(9) 0.0010(8) 0.0013(8) -0.0003(8)
C12 0.0164(10) 0.0248(11) 0.0134(10) 0.0006(9) 0.0043(8) 0.0007(9)
C13 0.0174(11) 0.0558(17) 0.0157(11) -0.0030(11) 0.0041(9) 0.0000(11)
C14 0.0216(11) 0.0255(12) 0.0310(13) 0.0024(10) 0.0019(10) -0.0013(9)
C15 0.0227(12) 0.0358(15) 0.0383(15) 0.0041(12) -0.0049(11) 0.0006(10)
C16 0.0276(13) 0.0333(14) 0.0391(16) 0.0106(11) -0.0003(11) 0.0085(11)
C17 0.0310(13) 0.0203(12) 0.0423(16) 0.0063(11) 0.0047(11) 0.0044(10)
C18 0.0243(12) 0.0238(12) 0.0299(13) 0.0021(10) 0.0011(10) -0.0004(9)
C19 0.0188(10) 0.0217(11) 0.0238(12) 0.0039(9) 0.0049(9) 0.0015(9)
C20 0.0216(11) 0.0205(11) 0.0175(11) 0.0008(8) 0.0029(9) 0.0013(9)
C21 0.0218(11) 0.0213(11) 0.0261(12) 0.0070(9) 0.0027(9) -0.0025(9)
C22 0.0212(11) 0.0192(10) 0.0157(10) -0.0003(8) 0.0009(8) -0.0024(8)
C23 0.0196(10) 0.0180(11) 0.0240(12) 0.0001(9) 0.0010(9) -0.0012(8)
C24 0.0209(11) 0.0280(13) 0.0318(13) 0.0094(10) 0.0009(10) 0.0017(10)
C25 0.0256(13) 0.0291(13) 0.0443(16) 0.0134(12) 0.0069(11) -0.0019(10)
C26 0.0193(11) 0.0273(13) 0.0492(17) 0.0044(12) 0.0023(11) -0.0028(10)
C27 0.0240(12) 0.0327(14) 0.0429(16) 0.0088(12) -0.0070(11) -0.0026(11)
C28 0.0250(12) 0.0277(13) 0.0329(14) 0.0084(10) -0.0025(10) -0.0033(10)
C29 0.0259(12) 0.0290(13) 0.0281(13) -0.0031(10) 0.0035(10) 0.0067(10)
C30 0.0287(13) 0.0484(17) 0.0362(16) -0.0089(13) 0.0004(12) 0.0150(12)
C31 0.0472(17) 0.0495(18) 0.0293(15) -0.0083(13) -0.0068(13) 0.0297(15)
C32 0.068(2) 0.0322(15) 0.0245(14) 0.0025(11) 0.0038(13) 0.0249(14)
C33 0.0447(15) 0.0228(12) 0.0274(13) 0.0021(10) 0.0079(11) 0.0090(11)
C34 0.0291(12) 0.0203(11) 0.0165(11) -0.0027(8) 0.0015(9) 0.0061(9)
C35 0.0240(11) 0.0169(10) 0.0178(11) -0.0033(8) 0.0006(9) 0.0001(9)
C36 0.0280(12) 0.0216(11) 0.0245(12) 0.0034(9) 0.0056(10) -0.0021(9)
C37 0.0214(11) 0.0213(11) 0.0211(11) -0.0046(9) 0.0045(9) -0.0065(9)
C38 0.0260(12) 0.0223(11) 0.0272(12) -0.0053(9) 0.0091(10) -0.0079(9)
C39 0.0258(12) 0.0271(13) 0.0346(14) -0.0076(10) 0.0082(11) -0.0071(10)
C40 0.0258(13) 0.0410(16) 0.0443(17) -0.0123(13) 0.0124(12) -0.0101(11)
C41 0.0325(15) 0.0572(19) 0.0395(17) -0.0130(14) 0.0184(13) -0.0180(14)
C42 0.0458(17) 0.0555(19) 0.0313(15) 0.0017(13) 0.0158(13) -0.0146(15)
C43 0.0345(14) 0.0398(15) 0.0305(14) 0.0021(12) 0.0101(11) -0.0083(12)
C44 0.022(3) 0.041(4) 0.038(3) 0.000(3) 0.000(2) -0.004(3)
C45 0.022(3) 0.049(4) 0.060(4) 0.000(3) 0.004(2) -0.003(3)
C46 0.026(6) 0.041(6) 0.084(8) -0.009(5) -0.009(6) -0.001(5)
C47 0.034(3) 0.072(6) 0.064(5) -0.016(4) -0.022(3) -0.008(4)
C48 0.033(3) 0.067(6) 0.039(3) -0.019(4) -0.006(2) -0.004(3)
C49 0.023(6) 0.037(5) 0.033(6) -0.002(4) -0.015(4) -0.001(4)
C50 0.0206(11) 0.0352(14) 0.0218(12) -0.0038(10) -0.0031(9) 0.0010(10)
C51 0.0246(12) 0.0568(18) 0.0162(12) -0.0051(11) -0.0026(10) 0.0027(12)
C52 0.0249(11) 0.0322(13) 0.0140(11) -0.0022(9) 0.0015(9) 0.0014(10)
C53 0.0257(12) 0.0435(15) 0.0151(11) -0.0049(10) 0.0019(9) 0.0014(11)
C54 0.0406(17) 0.074(2) 0.0260(15) 0.0065(14) 0.0039(13) 0.0085(15)
C55 0.056(2) 0.095(3) 0.0232(15) 0.0111(16) 0.0087(15) 0.004(2)
C56 0.0474(18) 0.086(3) 0.0303(16) -0.0015(17) 0.0182(14) 0.0047(18)
C57 0.0457(18) 0.074(2) 0.0378(17) -0.0042(16) 0.0137(14) 0.0140(17)
C58 0.0413(16) 0.0522(18) 0.0270(14) -0.0021(12) 0.0082(12) 0.0098(14)
C59 0.0299(13) 0.0324(14) 0.0287(13) 0.0081(11) 0.0102(11) 0.0070(11)
C60 0.0387(15) 0.0451(17) 0.0393(16) 0.0145(13) 0.0195(13) 0.0072(13)
C61 0.0347(15) 0.0557(19) 0.0417(17) 0.0098(14) 0.0212(13) 0.0153(14)
C62 0.0372(15) 0.0422(16) 0.0399(16) 0.0090(13) 0.0129(13) 0.0209(13)
C63 0.0294(13) 0.0305(13) 0.0276(13) 0.0078(10) 0.0069(10) 0.0105(10)
C64 0.0229(11) 0.0268(12) 0.0180(11) 0.0024(9) 0.0037(9) 0.0052(9)
C65 0.0186(10) 0.0198(11) 0.0172(11) -0.0007(8) 0.0013(8) 0.0015(8)
C66 0.0191(10) 0.0238(11) 0.0227(11) 0.0057(9) 0.0034(9) 0.0035(9)
C67 0.0184(10) 0.0207(11) 0.0169(11) 0.0018(8) -0.0009(8) -0.0016(8)
C68 0.0164(10) 0.0269(12) 0.0235(12) 0.0064(9) 0.0011(9) -0.0010(9)
C69 0.0325(13) 0.0365(14) 0.0259(13) 0.0070(11) 0.0071(11) -0.0004(11)
C70 0.0375(16) 0.060(2) 0.0339(16) 0.0132(14) 0.0155(13) -0.0004(14)
C71 0.0365(16) 0.054(2) 0.0514(19) 0.0321(16) 0.0113(14) -0.0006(14)
C72 0.0401(17) 0.0406(17) 0.075(2) 0.0305(16) 0.0226(16) 0.0073(14)
C73 0.0335(14) 0.0300(14) 0.0512(18) 0.0161(12) 0.0178(13) 0.0069(11)
C74 0.040(3) 0.0231(19) 0.029(2) -0.0130(15) 0.004(2) 0.0035(19)
C75 0.089(4) 0.027(2) 0.045(3) -0.0087(17) 0.003(2) 0.016(2)
C74' 0.026(6) 0.037(6) 0.032(6) -0.016(5) -0.003(5) -0.009(5)
C75' 0.046(7) 0.032(6) 0.058(8) -0.023(6) -0.001(6) 0.012(6)
N5 0.060(4) 0.057(4) 0.082(5) -0.050(4) 0.011(4) -0.023(3)
C76 0.053(3) 0.044(3) 0.056(3) -0.019(3) -0.017(3) -0.024(3)
C77 0.171(9) 0.091(6) 0.047(4) -0.001(4) -0.038(5) -0.095(7)
N6 0.0423(15) 0.081(2) 0.0481(17) 0.0149(15) 0.0171(13) 0.0146(15)
C78 0.0406(16) 0.0491(18) 0.0408(17) 0.0015(14) 0.0081(14) 0.0051(14)
C79 0.081(3) 0.071(3) 0.053(2) 0.0003(19) 0.025(2) -0.027(2)
C44A 0.028(4) 0.062(7) 0.033(4) 0.002(4) -0.003(3) -0.017(4)
C45A 0.035(4) 0.080(8) 0.055(5) 0.006(5) 0.004(4) -0.020(5)
C46A 0.026(7) 0.086(13) 0.056(7) 0.009(7) -0.020(6) -0.025(7)
C47A 0.031(3) 0.060(6) 0.044(4) 0.005(4) -0.017(3) -0.007(4)
C48A 0.023(3) 0.049(5) 0.030(3) 0.005(3) -0.004(2) -0.002(3)
C49A 0.019(6) 0.030(5) 0.024(6) 0.000(4) 0.005(5) -0.001(4)

loop_
_atom_type_symbol
_atom_type_description
_atom_type_scat_dispersion_real
_atom_type_scat_dispersion_imag
_atom_type_scat_source
C C 0.0033 0.0016 'International Tables Vol C Tables 4.2.6.8 and 6.1.1.4'
H H 0.0000 0.0000 'International Tables Vol C Tables 4.2.6.8 and 6.1.1.4'
Dy Dy -0.1892 4.4098 'International Tables Vol C Tables 4.2.6.8 and 6.1.1.4'
N N 0.0061 0.0033 'International Tables Vol C Tables 4.2.6.8 and 6.1.1.4'
O O 0.0106 0.0060 'International Tables Vol C Tables 4.2.6.8 and 6.1.1.4'

loop_
_geom_angle_atom_site_label_1
_geom_angle_atom_site_label_2
_geom_angle_atom_site_label_3
_geom_angle
_geom_angle_site_symmetry_1
_geom_angle_site_symmetry_3
O1 Dy1 Dy1 36.33(3) 3_565 3_565
O1 Dy1 Dy1 37.81(4) . 3_565
O1 Dy1 O1 74.13(6) . 3_565
O1 Dy1 O12 81.37(5) . .
O1 Dy1 N1 67.22(6) . .
O1 Dy1 N1 130.33(5) 3_565 .
O1 Dy1 N2 136.96(5) 3_565 .
O1 Dy1 N2 129.58(5) . .
O2 Dy1 Dy1 126.61(4) . 3_565
O2 Dy1 O1 90.29(5) . 3_565
O2 Dy1 O1 164.40(5) . .
O2 Dy1 O4 89.11(6) . .
O2 Dy1 O5 86.81(5) . .
O2 Dy1 O12 93.10(6) . .
O2 Dy1 N1 125.14(6) . .
O2 Dy1 N2 62.21(6) . .
O4 Dy1 Dy1 131.85(4) . 3_565
O4 Dy1 O1 144.40(5) . 3_565
O4 Dy1 O1 104.01(5) . .
O4 Dy1 O5 72.76(6) . .
O4 Dy1 O12 143.76(5) . .
O4 Dy1 N1 76.65(6) . .
O4 Dy1 N2 72.09(6) . .
O5 Dy1 Dy1 77.84(4) . 3_565
O5 Dy1 O1 89.04(5) . .
O5 Dy1 O1 71.67(5) . 3_565
O5 Dy1 O12 143.47(5) . .
O5 Dy1 N1 134.98(6) . .
O5 Dy1 N2 132.75(5) . .
O12 Dy1 Dy1 73.06(4) . 3_565
O12 Dy1 O1 71.80(5) . 3_565
O12 Dy1 N1 72.61(6) . .
O12 Dy1 N2 77.08(5) . .
N1 Dy1 Dy1 100.02(4) . 3_565
N1 Dy1 N2 62.98(6) . .
N2 Dy1 Dy1 149.12(4) . 3_565
O6 Dy2 O7 71.93(5) . .
O6 Dy2 O9 78.15(5) . .
O6 Dy2 O11 145.12(5) . .
O6 Dy2 N3 79.53(6) . .
O6 Dy2 N4 71.45(6) . .
O7 Dy2 O9 127.03(6) . .
O7 Dy2 O11 142.83(5) . .
O7 Dy2 N3 85.63(6) . .
O7 Dy2 N4 134.35(6) . .
O8 Dy2 O6 107.13(6) . .
O8 Dy2 O7 75.98(6) . .
O8 Dy2 O9 72.47(6) . .
O8 Dy2 O10 82.03(6) . .
O8 Dy2 O11 85.58(6) . .
O8 Dy2 N3 156.94(6) . .
O8 Dy2 N4 141.29(6) . .
O9 Dy2 N3 130.49(5) . .
O9 Dy2 N4 69.41(6) . .
O10 Dy2 O6 140.96(5) . .
O10 Dy2 O7 73.93(6) . .
O10 Dy2 O9 139.22(6) . .
O10 Dy2 O11 71.71(5) . .
O10 Dy2 N3 79.56(6) . .
O10 Dy2 N4 124.37(6) . .
O11 Dy2 O9 75.02(6) . .
O11 Dy2 N3 101.55(6) . .
O11 Dy2 N4 78.46(6) . .
N4 Dy2 N3 61.71(6) . .
Dy1 O1 Dy1 105.87(6) . 3_565
C2 O1 Dy1 120.26(13) . .
C2 O1 Dy1 126.40(13) . 3_565
C11 O2 Dy1 124.30(14) . .
N4 O3 H3 109.5 . .
C20 O4 Dy1 132.00(14) . .
C22 O5 Dy1 130.27(14) . .
C35 O6 Dy2 135.93(14) . .
C37 O7 Dy2 136.08(14) . .
C50 O8 Dy2 138.09(15) . .
C52 O9 Dy2 134.34(15) . .
C65 O10 Dy2 133.73(14) . .
C67 O11 Dy2 134.13(14) . .
Dy1 O12 H12 119.5(14) . .
Dy1 O12 H12A 111.1(16) . .
C74 O12 Dy1 121.1(2) . .
C74 O12 H12 104.6(14) . .
C74' O12 Dy1 134.4(7) . .
C74' O12 H12A 105.5(18) . .
C1 N1 Dy1 117.70(14) . .
C9 N1 Dy1 123.06(14) . .
C9 N1 C1 119.12(19) . .
N3 N2 Dy1 119.84(13) . .
C10 N2 Dy1 121.57(14) . .
C10 N2 N3 118.36(18) . .
N2 N3 Dy2 131.21(13) . .
C11 N3 Dy2 120.75(13) . .
C11 N3 N2 107.68(17) . .
O3 N4 Dy2 119.43(13) . .
C12 N4 Dy2 125.25(14) . .
C12 N4 O3 114.78(18) . .
N1 C1 C2 116.09(19) . .
N1 C1 C6 122.2(2) . .
C6 C1 C2 121.6(2) . .
O1 C2 C1 118.57(19) . .
O1 C2 C3 124.5(2) . .
C3 C2 C1 116.9(2) . .
C2 C3 H3A 119.5 . .
C2 C3 C4 121.1(2) . .
C4 C3 H3A 119.5 . .
C3 C4 H4 118.9 . .
C5 C4 C3 122.3(2) . .
C5 C4 H4 118.9 . .
C4 C5 H5 120.5 . .
C4 C5 C6 119.0(2) . .
C6 C5 H5 120.5 . .
C5 C6 C1 119.1(2) . .
C7 C6 C1 117.1(2) . .
C7 C6 C5 123.8(2) . .
C6 C7 H7 119.9 . .
C8 C7 C6 120.1(2) . .
C8 C7 H7 119.9 . .
C7 C8 H8 120.5 . .
C7 C8 C9 119.0(2) . .
C9 C8 H8 120.5 . .
N1 C9 C8 122.4(2) . .
N1 C9 C10 115.80(19) . .
C8 C9 C10 121.8(2) . .
N2 C10 C9 116.17(19) . .
N2 C10 H10 121.9 . .
C9 C10 H10 121.9 . .
O2 C11 N3 125.86(19) . .
O2 C11 C12 116.63(19) . .
N3 C11 C12 117.46(19) . .
N4 C12 C11 114.63(19) . .
N4 C12 C13 126.0(2) . .
C11 C12 C13 119.26(19) . .
C12 C13 H13A 109.5 . .
C12 C13 H13B 109.5 . .
C12 C13 H13C 109.5 . .
H13A C13 H13B 109.5 . .
H13A C13 H13C 109.5 . .
H13B C13 H13C 109.5 . .
C15 C14 H14 119.9 . .
C15 C14 C19 120.2(2) . .
C19 C14 H14 119.9 . .
C14 C15 H15 120.0 . .
C16 C15 C14 120.1(2) . .
C16 C15 H15 120.0 . .
C15 C16 H16 119.9 . .
C15 C16 C17 120.3(2) . .
C17 C16 H16 119.9 . .
C16 C17 H17 120.0 . .
C16 C17 C18 120.0(2) . .
C18 C17 H17 120.0 . .
C17 C18 H18 119.9 . .
C17 C18 C19 120.2(2) . .
C19 C18 H18 119.9 . .
C14 C19 C20 119.1(2) . .
C18 C19 C14 119.3(2) . .
C18 C19 C20 121.7(2) . .
O4 C20 C19 116.93(19) . .
O4 C20 C21 125.3(2) . .
C21 C20 C19 117.7(2) . .
C20 C21 H21 118.0 . .
C22 C21 C20 124.1(2) . .
C22 C21 H21 118.0 . .
O5 C22 C21 122.8(2) . .
O5 C22 C23 117.12(19) . .
C21 C22 C23 120.1(2) . .
C24 C23 C22 122.2(2) . .
C28 C23 C22 119.8(2) . .
C28 C23 C24 117.9(2) . .
C23 C24 H24 119.5 . .
C25 C24 C23 120.9(2) . .
C25 C24 H24 119.5 . .
C24 C25 H25 119.8 . .
C26 C25 C24 120.4(2) . .
C26 C25 H25 119.8 . .
C25 C26 H26 120.3 . .
C25 C26 C27 119.4(2) . .
C27 C26 H26 120.3 . .
C26 C27 H27 119.8 . .
C26 C27 C28 120.4(2) . .
C28 C27 H27 119.8 . .
C23 C28 C27 121.0(2) . .
C23 C28 H28 119.5 . .
C27 C28 H28 119.5 . .
C30 C29 H29 119.8 . .
C30 C29 C34 120.5(3) . .
C34 C29 H29 119.8 . .
C29 C30 H30 120.1 . .
C31 C30 C29 119.8(3) . .
C31 C30 H30 120.1 . .
C30 C31 H31 120.0 . .
C32 C31 C30 120.0(3) . .
C32 C31 H31 120.0 . .
C31 C32 H32 119.5 . .
C31 C32 C33 121.0(3) . .
C33 C32 H32 119.5 . .
C32 C33 H33 120.3 . .
C32 C33 C34 119.5(3) . .
C34 C33 H33 120.3 . .
C29 C34 C33 119.3(2) . .
C29 C34 C35 118.0(2) . .
C33 C34 C35 122.7(2) . .
O6 C35 C34 115.6(2) . .
O6 C35 C36 124.1(2) . .
C36 C35 C34 120.2(2) . .
C35 C36 H36 118.6 . .
C37 C36 C35 122.9(2) . .
C37 C36 H36 118.6 . .
O7 C37 C36 124.3(2) . .
O7 C37 C38 115.1(2) . .
C36 C37 C38 120.5(2) . .
C39 C38 C37 118.3(2) . .
C43 C38 C37 122.9(2) . .
C43 C38 C39 118.7(2) . .
C38 C39 H39 119.7 . .
C40 C39 C38 120.5(3) . .
C40 C39 H39 119.7 . .
C39 C40 H40 120.0 . .
C41 C40 C39 120.1(3) . .
C41 C40 H40 120.0 . .
C40 C41 H41 120.1 . .
C42 C41 C40 119.8(3) . .
C42 C41 H41 120.1 . .
C41 C42 H42 119.7 . .
C41 C42 C43 120.5(3) . .
C43 C42 H42 119.7 . .
C38 C43 C42 120.4(3) . .
C38 C43 H43 119.8 . .
C42 C43 H43 119.8 . .
C45 C44 H44 120.0 . .
C45 C44 C49 120.0 . .
C49 C44 H44 120.0 . .
C44 C45 H45 120.0 . .
C46 C45 C44 120.0 . .
C46 C45 H45 120.0 . .
C45 C46 H46 120.0 . .
C47 C46 C45 120.0 . .
C47 C46 H46 120.0 . .
C46 C47 H47 120.0 . .
C46 C47 C48 120.0 . .
C48 C47 H47 120.0 . .
C47 C48 H48 120.0 . .
C49 C48 C47 120.0 . .
C49 C48 H48 120.0 . .
C44 C49 C50 117.4(3) . .
C48 C49 C44 120.0 . .
C48 C49 C50 122.6(3) . .
O8 C50 C49 114.0(3) . .
O8 C50 C51 124.0(2) . .
O8 C50 C49A 117.1(3) . .
C51 C50 C49 121.8(3) . .
C51 C50 C49A 118.9(3) . .
C50 C51 H51 118.2 . .
C52 C51 C50 123.7(2) . .
C52 C51 H51 118.2 . .
O9 C52 C51 124.3(2) . .
O9 C52 C53 115.6(2) . .
C51 C52 C53 120.0(2) . .
C54 C53 C52 122.2(2) . .
C58 C53 C52 118.9(2) . .
C58 C53 C54 118.9(3) . .
C53 C54 H54 120.0 . .
C55 C54 C53 120.0(3) . .
C55 C54 H54 120.0 . .
C54 C55 H55 120.2 . .
C56 C55 C54 119.7(3) . .
C56 C55 H55 120.2 . .
C55 C56 H56 120.0 . .
C57 C56 C55 120.0(3) . .
C57 C56 H56 120.0 . .
C56 C57 H57 119.4 . .
C56 C57 C58 121.2(3) . .
C58 C57 H57 119.4 . .
C53 C58 C57 120.2(3) . .
C53 C58 H58 119.9 . .
C57 C58 H58 119.9 . .
C60 C59 H59 119.6 . .
C60 C59 C64 120.8(2) . .
C64 C59 H59 119.6 . .
C59 C60 H60 119.9 . .
C61 C60 C59 120.1(3) . .
C61 C60 H60 119.9 . .
C60 C61 H61 120.2 . .
C60 C61 C62 119.6(2) . .
C62 C61 H61 120.2 . .
C61 C62 H62 119.7 . .
C61 C62 C63 120.7(3) . .
C63 C62 H62 119.7 . .
C62 C63 H63 119.9 . .
C64 C63 C62 120.3(2) . .
C64 C63 H63 119.9 . .
C59 C64 C65 117.3(2) . .
C63 C64 C59 118.5(2) . .
C63 C64 C65 124.3(2) . .
O10 C65 C64 114.96(19) . .
O10 C65 C66 123.5(2) . .
C66 C65 C64 121.6(2) . .
C65 C66 H66 118.7 . .
C65 C66 C67 122.7(2) . .
C67 C66 H66 118.7 . .
O11 C67 C66 124.4(2) . .
O11 C67 C68 116.29(19) . .
C66 C67 C68 119.3(2) . .
C69 C68 C67 119.6(2) . .
C69 C68 C73 119.0(2) . .
C73 C68 C67 121.4(2) . .
C68 C69 H69 120.1 . .
C68 C69 C70 119.9(3) . .
C70 C69 H69 120.1 . .
C69 C70 H70 119.6 . .
C71 C70 C69 120.9(3) . .
C71 C70 H70 119.6 . .
C70 C71 H71 120.1 . .
C70 C71 C72 119.8(3) . .
C72 C71 H71 120.1 . .
C71 C72 H72 120.0 . .
C71 C72 C73 119.9(3) . .
C73 C72 H72 120.0 . .
C68 C73 H73 119.8 . .
C72 C73 C68 120.5(3) . .
C72 C73 H73 119.8 . .
O12 C74 H74A 109.4 . .
O12 C74 H74B 109.4 . .
O12 C74 C75 111.0(4) . .
H74A C74 H74B 108.0 . .
C75 C74 H74A 109.4 . .
C75 C74 H74B 109.4 . .
C74 C75 H75A 109.5 . .
C74 C75 H75B 109.5 . .
C74 C75 H75C 109.5 . .
H75A C75 H75B 109.5 . .
H75A C75 H75C 109.5 . .
H75B C75 H75C 109.5 . .
O12 C74' H74C 109.9 . .
O12 C74' H74D 109.9 . .
O12 C74' C75' 108.7(8) . .
H74C C74' H74D 108.3 . .
C75' C74' H74C 109.9 . .
C75' C74' H74D 109.9 . .
C74' C75' H75D 109.5 . .
C74' C75' H75E 109.5 . .
C74' C75' H75F 109.5 . .
H75D C75' H75E 109.5 . .
H75D C75' H75F 109.5 . .
H75E C75' H75F 109.5 . .
N5 C76 C77 176.9(11) . .
C76 C77 H77A 109.5 . .
C76 C77 H77B 109.5 . .
C76 C77 H77C 109.5 . .
H77A C77 H77B 109.5 . .
H77A C77 H77C 109.5 . .
H77B C77 H77C 109.5 . .
N6 C78 C79 178.2(4) . .
C78 C79 H79A 109.5 . .
C78 C79 H79B 109.5 . .
C78 C79 H79C 109.5 . .
H79A C79 H79B 109.5 . .
H79A C79 H79C 109.5 . .
H79B C79 H79C 109.5 . .
C45A C44A H44A 120.0 . .
C45A C44A C49A 120.0 . .
C49A C44A H44A 120.0 . .
C44A C45A H45A 120.0 . .
C46A C45A C44A 120.0 . .
C46A C45A H45A 120.0 . .
C45A C46A H46A 120.0 . .
C45A C46A C47A 120.0 . .
C47A C46A H46A 120.0 . .
C46A C47A H47A 120.0 . .
C48A C47A C46A 120.0 . .
C48A C47A H47A 120.0 . .
C47A C48A H48A 120.0 . .
C49A C48A C47A 120.0 . .
C49A C48A H48A 120.0 . .
C44A C49A C50 115.4(4) . .
C48A C49A C50 124.4(4) . .
C48A C49A C44A 120.0 . .

loop_
_geom_bond_atom_site_label_1
_geom_bond_atom_site_label_2
_geom_bond_distance
_geom_bond_site_symmetry_2
Dy1 Dy1 3.8277(4) 3_565
Dy1 O1 2.3573(15) .
Dy1 O1 2.4392(15) 3_565
Dy1 O2 2.3082(15) .
Dy1 O4 2.3165(16) .
Dy1 O5 2.3272(15) .
Dy1 O12 2.4215(16) .
Dy1 N1 2.4665(18) .
Dy1 N2 2.5430(18) .
Dy2 O6 2.2999(15) .
Dy2 O7 2.3201(15) .
Dy2 O8 2.2933(16) .
Dy2 O9 2.3514(15) .
Dy2 O10 2.2954(15) .
Dy2 O11 2.3214(16) .
Dy2 N3 2.5872(18) .
Dy2 N4 2.5629(19) .
O1 Dy1 2.4393(15) 3_565
O1 C2 1.350(3) .
O2 C11 1.269(3) .
O3 H3 0.8400 .
O3 N4 1.385(2) .
O4 C20 1.269(3) .
O5 C22 1.285(3) .
O6 C35 1.270(3) .
O7 C37 1.266(3) .
O8 C50 1.261(3) .
O9 C52 1.277(3) .
O10 C65 1.274(3) .
O11 C67 1.271(3) .
O12 H12 0.886(9) .
O12 H12A 0.882(10) .
O12 C74 1.451(4) .
O12 C74' 1.423(8) .
N1 C1 1.351(3) .
N1 C9 1.331(3) .
N2 N3 1.388(2) .
N2 C10 1.286(3) .
N3 C11 1.331(3) .
N4 C12 1.278(3) .
C1 C2 1.431(3) .
C1 C6 1.425(3) .
C2 C3 1.379(3) .
C3 H3A 0.9500 .
C3 C4 1.423(4) .
C4 H4 0.9500 .
C4 C5 1.361(4) .
C5 H5 0.9500 .
C5 C6 1.411(3) .
C6 C7 1.407(3) .
C7 H7 0.9500 .
C7 C8 1.370(3) .
C8 H8 0.9500 .
C8 C9 1.410(3) .
C9 C10 1.468(3) .
C10 H10 0.9500 .
C11 C12 1.494(3) .
C12 C13 1.495(3) .
C13 H13A 0.9800 .
C13 H13B 0.9800 .
C13 H13C 0.9800 .
C14 H14 0.9500 .
C14 C15 1.387(4) .
C14 C19 1.398(3) .
C15 H15 0.9500 .
C15 C16 1.378(4) .
C16 H16 0.9500 .
C16 C17 1.388(4) .
C17 H17 0.9500 .
C17 C18 1.388(3) .
C18 H18 0.9500 .
C18 C19 1.392(3) .
C19 C20 1.497(3) .
C20 C21 1.408(3) .
C21 H21 0.9500 .
C21 C22 1.391(3) .
C22 C23 1.496(3) .
C23 C24 1.400(3) .
C23 C28 1.388(3) .
C24 H24 0.9500 .
C24 C25 1.387(3) .
C25 H25 0.9500 .
C25 C26 1.381(4) .
C26 H26 0.9500 .
C26 C27 1.382(4) .
C27 H27 0.9500 .
C27 C28 1.390(3) .
C28 H28 0.9500 .
C29 H29 0.9500 .
C29 C30 1.386(3) .
C29 C34 1.393(3) .
C30 H30 0.9500 .
C30 C31 1.382(5) .
C31 H31 0.9500 .
C31 C32 1.377(5) .
C32 H32 0.9500 .
C32 C33 1.384(4) .
C33 H33 0.9500 .
C33 C34 1.399(3) .
C34 C35 1.492(3) .
C35 C36 1.408(3) .
C36 H36 0.9500 .
C36 C37 1.395(3) .
C37 C38 1.507(3) .
C38 C39 1.396(4) .
C38 C43 1.385(4) .
C39 H39 0.9500 .
C39 C40 1.393(3) .
C40 H40 0.9500 .
C40 C41 1.379(4) .
C41 H41 0.9500 .
C41 C42 1.375(5) .
C42 H42 0.9500 .
C42 C43 1.395(4) .
C43 H43 0.9500 .
C44 H44 0.9500 .
C44 C45 1.3900 .
C44 C49 1.3900 .
C45 H45 0.9500 .
C45 C46 1.3900 .
C46 H46 0.9500 .
C46 C47 1.3900 .
C47 H47 0.9500 .
C47 C48 1.3900 .
C48 H48 0.9500 .
C48 C49 1.3900 .
C49 C50 1.526(4) .
C50 C51 1.404(4) .
C50 C49A 1.485(5) .
C51 H51 0.9500 .
C51 C52 1.396(3) .
C52 C53 1.495(3) .
C53 C54 1.404(4) .
C53 C58 1.377(4) .
C54 H54 0.9500 .
C54 C55 1.398(5) .
C55 H55 0.9500 .
C55 C56 1.388(5) .
C56 H56 0.9500 .
C56 C57 1.351(5) .
C57 H57 0.9500 .
C57 C58 1.393(4) .
C58 H58 0.9500 .
C59 H59 0.9500 .
C59 C60 1.391(4) .
C59 C64 1.400(3) .
C60 H60 0.9500 .
C60 C61 1.380(4) .
C61 H61 0.9500 .
C61 C62 1.382(4) .
C62 H62 0.9500 .
C62 C63 1.394(4) .
C63 H63 0.9500 .
C63 C64 1.392(3) .
C64 C65 1.505(3) .
C65 C66 1.394(3) .
C66 H66 0.9500 .
C66 C67 1.409(3) .
C67 C68 1.501(3) .
C68 C69 1.384(3) .
C68 C73 1.394(4) .
C69 H69 0.9500 .
C69 C70 1.395(4) .
C70 H70 0.9500 .
C70 C71 1.369(5) .
C71 H71 0.9500 .
C71 C72 1.378(5) .
C72 H72 0.9500 .
C72 C73 1.393(4) .
C73 H73 0.9500 .
C74 H74A 0.9900 .
C74 H74B 0.9900 .
C74 C75 1.510(5) .
C75 H75A 0.9800 .
C75 H75B 0.9800 .
C75 H75C 0.9800 .
C74' H74C 0.9900 .
C74' H74D 0.9900 .
C74' C75' 1.527(9) .
C75' H75D 0.9800 .
C75' H75E 0.9800 .
C75' H75F 0.9800 .
N5 C76 1.026(10) .
C76 C77 1.385(12) .
C77 H77A 0.9800 .
C77 H77B 0.9800 .
C77 H77C 0.9800 .
N6 C78 1.128(4) .
C78 C79 1.456(5) .
C79 H79A 0.9800 .
C79 H79B 0.9800 .
C79 H79C 0.9800 .
C44A H44A 0.9500 .
C44A C45A 1.3900 .
C44A C49A 1.3900 .
C45A H45A 0.9500 .
C45A C46A 1.3900 .
C46A H46A 0.9500 .
C46A C47A 1.3900 .
C47A H47A 0.9500 .
C47A C48A 1.3900 .
C48A H48A 0.9500 .
C48A C49A 1.3900 .

loop_
_geom_hbond_atom_site_label_D
_geom_hbond_atom_site_label_H
_geom_hbond_atom_site_label_A
_geom_hbond_distance_DH
_geom_hbond_distance_HA
_geom_hbond_distance_DA
_geom_hbond_angle_DHA
O3 H3 O9 0.84 1.90 2.616(2) 141.8

loop_
_geom_torsion_atom_site_label_1
_geom_torsion_atom_site_label_2
_geom_torsion_atom_site_label_3
_geom_torsion_atom_site_label_4
_geom_torsion
_geom_torsion_site_symmetry_1
Dy1 O1 C2 C1 -4.6(3) .
Dy1 O1 C2 C1 140.86(16) 3_565
Dy1 O1 C2 C3 -37.8(3) 3_565
Dy1 O1 C2 C3 176.8(2) .
Dy1 O2 C11 N3 0.4(3) .
Dy1 O2 C11 C12 177.79(14) .
Dy1 O4 C20 C19 -162.07(15) .
Dy1 O4 C20 C21 15.3(3) .
Dy1 O5 C22 C21 -35.2(3) .
Dy1 O5 C22 C23 145.31(16) .
Dy1 O12 C74 C75 -167.3(3) .
Dy1 O12 C74' C75' -92.8(13) .
Dy1 N1 C1 C2 1.0(2) .
Dy1 N1 C1 C6 178.23(17) .
Dy1 N1 C9 C8 -176.58(16) .
Dy1 N1 C9 C10 1.0(3) .
Dy1 N2 N3 Dy2 -176.55(8) .
Dy1 N2 N3 C11 -3.6(2) .
Dy1 N2 C10 C9 7.8(3) .
Dy2 O6 C35 C34 156.72(15) .
Dy2 O6 C35 C36 -20.8(4) .
Dy2 O7 C37 C36 15.3(4) .
Dy2 O7 C37 C38 -163.48(15) .
Dy2 O8 C50 C49 -175.4(3) .
Dy2 O8 C50 C51 -0.6(4) .
Dy2 O8 C50 C49A 178.4(3) .
Dy2 O9 C52 C51 17.9(4) .
Dy2 O9 C52 C53 -164.58(17) .
Dy2 O10 C65 C64 -150.82(16) .
Dy2 O10 C65 C66 29.4(3) .
Dy2 O11 C67 C66 -13.3(3) .
Dy2 O11 C67 C68 166.53(15) .
Dy2 N3 C11 O2 176.09(17) .
Dy2 N3 C11 C12 -1.3(3) .
Dy2 N4 C12 C11 5.2(3) .
Dy2 N4 C12 C13 -171.32(19) .
O1 C2 C3 C4 175.8(3) .
O2 C11 C12 N4 -180.0(2) .
O2 C11 C12 C13 -3.2(3) .
O3 N4 C12 C11 176.70(18) .
O3 N4 C12 C13 0.2(3) .
O4 C20 C21 C22 7.8(4) .
O5 C22 C23 C24 -165.7(2) .
O5 C22 C23 C28 11.7(3) .
O6 C35 C36 C37 2.2(4) .
O7 C37 C38 C39 -23.3(3) .
O7 C37 C38 C43 153.3(2) .
O8 C50 C51 C52 -10.3(5) .
O8 C50 C49A C44A 21.4(6) .
O8 C50 C49A C48A -164.2(5) .
O9 C52 C53 C54 143.2(3) .
O9 C52 C53 C58 -33.8(4) .
O10 C65 C66 C67 1.9(4) .
O11 C67 C68 C69 -27.8(3) .
O11 C67 C68 C73 151.4(2) .
N1 C1 C2 O1 2.2(3) .
N1 C1 C2 C3 -179.0(2) .
N1 C1 C6 C5 -179.4(2) .
N1 C1 C6 C7 -2.3(3) .
N1 C9 C10 N2 -5.7(3) .
N2 N3 C11 O2 2.3(3) .
N2 N3 C11 C12 -175.12(19) .
N3 N2 C10 C9 -177.78(18) .
N3 C11 C12 N4 -2.3(3) .
N3 C11 C12 C13 174.4(2) .
C1 N1 C9 C8 -0.6(3) .
C1 N1 C9 C10 176.94(19) .
C1 C2 C3 C4 -2.9(4) .
C1 C6 C7 C8 1.1(4) .
C2 C1 C6 C5 -2.3(4) .
C2 C1 C6 C7 174.8(2) .
C2 C3 C4 C5 0.6(5) .
C3 C4 C5 C6 0.9(5) .
C4 C5 C6 C1 0.0(4) .
C4 C5 C6 C7 -177.0(3) .
C5 C6 C7 C8 178.1(3) .
C6 C1 C2 O1 -175.0(2) .
C6 C1 C2 C3 3.7(3) .
C6 C7 C8 C9 0.2(4) .
C7 C8 C9 N1 -0.5(4) .
C7 C8 C9 C10 -177.9(2) .
C8 C9 C10 N2 171.9(2) .
C9 N1 C1 C2 -175.2(2) .
C9 N1 C1 C6 2.0(3) .
C10 N2 N3 Dy2 8.9(3) .
C10 N2 N3 C11 -178.2(2) .
C14 C15 C16 C17 0.0(4) .
C14 C19 C20 O4 36.2(3) .
C14 C19 C20 C21 -141.4(2) .
C15 C14 C19 C18 -1.2(4) .
C15 C14 C19 C20 176.7(2) .
C15 C16 C17 C18 -1.4(4) .
C16 C17 C18 C19 1.5(4) .
C17 C18 C19 C14 -0.2(4) .
C17 C18 C19 C20 -178.0(2) .
C18 C19 C20 O4 -146.0(2) .
C18 C19 C20 C21 36.4(3) .
C19 C14 C15 C16 1.3(4) .
C19 C20 C21 C22 -174.9(2) .
C20 C21 C22 O5 2.4(4) .
C20 C21 C22 C23 -178.1(2) .
C21 C22 C23 C24 14.8(3) .
C21 C22 C23 C28 -167.8(2) .
C22 C23 C24 C25 177.6(2) .
C22 C23 C28 C27 -177.6(2) .
C23 C24 C25 C26 0.0(4) .
C24 C23 C28 C27 0.0(4) .
C24 C25 C26 C27 -0.3(4) .
C25 C26 C27 C28 0.5(4) .
C26 C27 C28 C23 -0.3(4) .
C28 C23 C24 C25 0.2(4) .
C29 C30 C31 C32 0.7(4) .
C29 C34 C35 O6 -25.0(3) .
C29 C34 C35 C36 152.6(2) .
C30 C29 C34 C33 1.6(4) .
C30 C29 C34 C35 -175.5(2) .
C30 C31 C32 C33 0.4(4) .
C31 C32 C33 C34 -0.5(4) .
C32 C33 C34 C29 -0.5(4) .
C32 C33 C34 C35 176.4(2) .
C33 C34 C35 O6 158.1(2) .
C33 C34 C35 C36 -24.3(3) .
C34 C29 C30 C31 -1.7(4) .
C34 C35 C36 C37 -175.2(2) .
C35 C36 C37 O7 0.3(4) .
C35 C36 C37 C38 179.0(2) .
C36 C37 C38 C39 157.9(2) .
C36 C37 C38 C43 -25.5(4) .
C37 C38 C39 C40 176.5(2) .
C37 C38 C43 C42 -176.1(3) .
C38 C39 C40 C41 -0.8(4) .
C39 C38 C43 C42 0.5(4) .
C39 C40 C41 C42 1.5(4) .
C40 C41 C42 C43 -1.2(5) .
C41 C42 C43 C38 0.2(5) .
C43 C38 C39 C40 -0.2(4) .
C44 C45 C46 C47 0.0 .
C44 C49 C50 O8 -21.6(6) .
C44 C49 C50 C51 163.4(4) .
C45 C44 C49 C48 0.0 .
C45 C44 C49 C50 -178.1(4) .
C45 C46 C47 C48 0.0 .
C46 C47 C48 C49 0.0 .
C47 C48 C49 C44 0.0 .
C47 C48 C49 C50 178.0(5) .
C48 C49 C50 O8 160.3(4) .
C48 C49 C50 C51 -14.6(5) .
C49 C44 C45 C46 0.0 .
C49 C50 C51 C52 164.2(3) .
C50 C51 C52 O9 1.5(5) .
C50 C51 C52 C53 -175.9(3) .
C51 C50 C49A C44A -159.6(5) .
C51 C50 C49A C48A 14.8(7) .
C51 C52 C53 C54 -39.2(4) .
C51 C52 C53 C58 143.8(3) .
C52 C53 C54 C55 -177.2(3) .
C52 C53 C58 C57 177.6(3) .
C53 C54 C55 C56 -0.5(6) .
C54 C53 C58 C57 0.4(5) .
C54 C55 C56 C57 0.8(6) .
C55 C56 C57 C58 -0.5(6) .
C56 C57 C58 C53 -0.2(6) .
C58 C53 C54 C55 -0.1(5) .
C59 C60 C61 C62 -1.0(5) .
C59 C64 C65 O10 20.1(3) .
C59 C64 C65 C66 -160.1(2) .
C60 C59 C64 C63 -0.1(4) .
C60 C59 C64 C65 -179.4(3) .
C60 C61 C62 C63 -0.2(5) .
C61 C62 C63 C64 1.2(5) .
C62 C63 C64 C59 -1.1(4) .
C62 C63 C64 C65 178.2(2) .
C63 C64 C65 O10 -159.1(2) .
C63 C64 C65 C66 20.6(4) .
C64 C59 C60 C61 1.2(5) .
C64 C65 C66 C67 -177.8(2) .
C65 C66 C67 O11 -9.4(4) .
C65 C66 C67 C68 170.7(2) .
C66 C67 C68 C69 152.1(2) .
C66 C67 C68 C73 -28.7(3) .
C67 C68 C69 C70 -178.1(2) .
C67 C68 C73 C72 179.2(3) .
C68 C69 C70 C71 -1.9(5) .
C69 C68 C73 C72 -1.6(4) .
C69 C70 C71 C72 0.2(5) .
C70 C71 C72 C73 0.8(5) .
C71 C72 C73 C68 -0.1(5) .
C73 C68 C69 C70 2.6(4) .
C44A C45A C46A C47A 0.0 .
C45A C44A C49A C50 174.7(5) .
C45A C44A C49A C48A 0.0 .
C45A C46A C47A C48A 0.0 .
C46A C47A C48A C49A 0.0 .
C47A C48A C49A C50 -174.2(6) .
C47A C48A C49A C44A 0.0 .
C49A C50 C51 C52 170.8(4) .
C49A C44A C45A C46A 0.0 .
